data_4086373
loop_
_publ_author_name
'Molitor, Sebastian'
'Schwarz, Christopher'
'Gessner, Viktoria H.'

_publ_section_title
;
 Mono- and Bis-Cyclometalated Palladium Complexes: Synthesis,
 Characterization, and Catalytic Activity
;
_journal_issue 2
_journal_name_full Organometallics
_journal_page_first 159
_journal_paper_doi 10.1021/acs.organomet.5b00903
_journal_volume 35
_journal_year 2016
_chemical_formula_sum 'C34 H35 Cl P2 Pd S Si'
_chemical_formula_weight 707.56
_chemical_name_systematic
;
 ?
;
_space_group_IT_number 2
_symmetry_cell_setting triclinic
_symmetry_space_group_name_Hall '-P 1'
_symmetry_space_group_name_H-M 'P -1'
_atom_sites_solution_hydrogens geom
_atom_sites_solution_primary direct
_atom_sites_solution_secondary difmap
_audit_creation_date 2015-10-19T08:57:58-00:00
_audit_creation_method 'WinGX routine CIF_UPDATE'
_cell_angle_alpha 81.286(14)
_cell_angle_beta 66.326(13)
_cell_angle_gamma 65.501(13)
_cell_formula_units_Z 2
_cell_length_a 11.989(5)
_cell_length_b 12.008(5)
_cell_length_c 13.579(6)
_cell_measurement_temperature 102(2)
_cell_volume 1628.9(12)
_computing_cell_refinement 'SAINTPLUS 8.18C (Bruker APEX2, 2011)'
_computing_data_collection 'SMART 5.622 (Bruker AXS, 2001)'
_computing_data_reduction 'SAINTPLUS 8.18C (Bruker APEX2, 2011)'
_computing_molecular_graphics 'Ortep-3 V1.08 (Farrugia, 2001)'
_computing_structure_refinement 'SHELXL-97 (Sheldrick, 2008)'
_computing_structure_solution 'SHELXS-97 (Sheldrick, 2008)'
_diffrn_ambient_temperature 102(2)
_diffrn_measured_fraction_theta_full 0.987
_diffrn_measured_fraction_theta_max 0.987
_diffrn_measurement_device_type 'Bruker APEX-CCD'
_diffrn_measurement_method omega-scans
_diffrn_radiation_monochromator graphite
_diffrn_radiation_type MoK\a
_diffrn_radiation_wavelength 0.71073
_diffrn_reflns_av_R_equivalents 0.0545
_diffrn_reflns_av_unetI/netI 0.0762
_diffrn_reflns_limit_h_max 14
_diffrn_reflns_limit_h_min -13
_diffrn_reflns_limit_k_max 14
_diffrn_reflns_limit_k_min -14
_diffrn_reflns_limit_l_max 16
_diffrn_reflns_limit_l_min -16
_diffrn_reflns_number 12861
_diffrn_reflns_theta_full 25
_diffrn_reflns_theta_max 25
_diffrn_reflns_theta_min 3.04
_exptl_absorpt_coefficient_mu 0.873
_exptl_absorpt_correction_T_max 0.9684
_exptl_absorpt_correction_T_min 0.7965
_exptl_absorpt_correction_type empirical
_exptl_absorpt_process_details 'Sadabs 2008 (Bruker AXS, 2008)'
_exptl_crystal_colour orange
_exptl_crystal_density_diffrn 1.443
_exptl_crystal_density_method 'not measured'
_exptl_crystal_description block
_exptl_crystal_F_000 724
_exptl_crystal_size_max 0.27
_exptl_crystal_size_mid 0.21
_exptl_crystal_size_min 0.04
_refine_diff_density_max 0.531
_refine_diff_density_min -0.739
_refine_diff_density_rms 0.102
_refine_ls_extinction_method none
_refine_ls_goodness_of_fit_ref 1.018
_refine_ls_hydrogen_treatment riding
_refine_ls_matrix_type full
_refine_ls_number_parameters 364
_refine_ls_number_reflns 5662
_refine_ls_number_restraints 0
_refine_ls_restrained_S_all 1.018
_refine_ls_R_factor_all 0.0581
_refine_ls_R_factor_gt 0.0394
_refine_ls_shift/su_max 0.001
_refine_ls_shift/su_mean 0
_refine_ls_structure_factor_coef Fsqd
_refine_ls_weighting_details 'calc w=1/[\s^2^(Fo^2^)+(0.0265P)^2^+0.2106P] where P=(Fo^2^+2Fc^2^)/3'
_refine_ls_weighting_scheme calc
_refine_ls_wR_factor_gt 0.0796
_refine_ls_wR_factor_ref 0.0886
_reflns_number_gt 4450
_reflns_number_total 5662
_reflns_threshold_expression >2sigma(I)
_cod_data_source_file om5b00903_si_002.cif
_cod_data_source_block test
_cod_depositor_comments 'Adding full bibliography for 4086366--4086378.cif.'
_cod_original_sg_symbol_H-M P-1
_cod_database_code 4086373

loop_
_symmetry_equiv_pos_as_xyz
'x, y, z'
'-x, -y, -z'

loop_
_atom_site_label
_atom_site_type_symbol
_atom_site_fract_x
_atom_site_fract_y
_atom_site_fract_z
_atom_site_U_iso_or_equiv
_atom_site_adp_type
_atom_site_occupancy
_atom_site_symmetry_multiplicity
_atom_site_calc_flag
_atom_site_refinement_flags
Pd1 Pd 0.53751(3) 0.73127(3) 0.70723(2) 0.01243(10) Uani 1 1 d .
Cl1 Cl 0.61837(10) 0.74497(9) 0.83290(8) 0.0211(2) Uani 1 1 d .
S1 S 0.49113(9) 0.67776(9) 0.57452(8) 0.0188(2) Uani 1 1 d .
P1 P 0.67972(10) 0.55625(9) 0.54433(8) 0.0153(2) Uani 1 1 d .
Si1 Si 0.79291(11) 0.75896(10) 0.50864(9) 0.0190(3) Uani 1 1 d .
C1 C 0.9635(4) 0.6751(4) 0.4064(3) 0.0251(10) Uani 1 1 d .
H1A H 0.9564 0.6622 0.3399 0.038 Uiso 1 1 calc R
H1B H 1.0059 0.5957 0.4349 0.038 Uiso 1 1 calc R
H1C H 1.0168 0.7238 0.3912 0.038 Uiso 1 1 calc R
P2 P 0.32075(10) 0.83061(9) 0.82532(8) 0.0132(2) Uani 1 1 d .
C2 C 0.8022(4) 0.8602(4) 0.5945(3) 0.0294(11) Uani 1 1 d .
H2A H 0.842 0.9157 0.5487 0.044 Uiso 1 1 calc R
H2B H 0.8565 0.8098 0.6354 0.044 Uiso 1 1 calc R
H2C H 0.7129 0.908 0.6444 0.044 Uiso 1 1 calc R
C3 C 0.6812(4) 0.8575(4) 0.4382(3) 0.0308(11) Uani 1 1 d .
H3A H 0.7144 0.919 0.3965 0.046 Uiso 1 1 calc R
H3B H 0.5918 0.8985 0.4913 0.046 Uiso 1 1 calc R
H3C H 0.6786 0.8066 0.3897 0.046 Uiso 1 1 calc R
C4 C 0.7331(3) 0.6420(3) 0.5952(3) 0.0138(8) Uani 1 1 d .
H4 H 0.7943 0.5892 0.6319 0.017 Uiso 1 1 calc R
C5 C 0.7654(4) 0.5083(3) 0.4036(3) 0.0179(9) Uani 1 1 d .
C6 C 0.7015(4) 0.5516(4) 0.3327(3) 0.0242(10) Uani 1 1 d .
H6 H 0.6103 0.604 0.3576 0.029 Uiso 1 1 calc R
C7 C 0.7712(4) 0.5182(4) 0.2243(3) 0.0286(11) Uani 1 1 d .
H7 H 0.727 0.5473 0.1754 0.034 Uiso 1 1 calc R
C8 C 0.9045(4) 0.4429(4) 0.1874(3) 0.0288(11) Uani 1 1 d .
H8 H 0.9515 0.421 0.1133 0.035 Uiso 1 1 calc R
C9 C 0.9693(4) 0.3997(4) 0.2580(3) 0.0261(10) Uani 1 1 d .
H9 H 1.0608 0.3481 0.2326 0.031 Uiso 1 1 calc R
C10 C 0.8998(4) 0.4321(3) 0.3665(3) 0.0222(10) Uani 1 1 d .
H10 H 0.9438 0.4023 0.4155 0.027 Uiso 1 1 calc R
C11 C 0.6843(3) 0.4174(3) 0.6202(3) 0.0141(8) Uani 1 1 d .
C12 C 0.6741(4) 0.4108(4) 0.7266(3) 0.0209(9) Uani 1 1 d .
H12 H 0.675 0.4761 0.7575 0.025 Uiso 1 1 calc R
C13 C 0.6628(4) 0.3099(4) 0.7874(3) 0.0253(10) Uani 1 1 d .
H13 H 0.6553 0.3061 0.8601 0.03 Uiso 1 1 calc R
C14 C 0.6624(4) 0.2139(4) 0.7414(3) 0.0251(10) Uani 1 1 d .
H14 H 0.6545 0.1445 0.783 0.03 Uiso 1 1 calc R
C15 C 0.6736(4) 0.2191(4) 0.6361(4) 0.0260(10) Uani 1 1 d .
H15 H 0.6737 0.1531 0.6053 0.031 Uiso 1 1 calc R
C16 C 0.6848(4) 0.3200(4) 0.5750(3) 0.0206(9) Uani 1 1 d .
H16 H 0.6928 0.323 0.5022 0.025 Uiso 1 1 calc R
C17 C 0.2623(4) 0.7273(3) 0.9264(3) 0.0154(9) Uani 1 1 d .
C18 C 0.3552(4) 0.6154(3) 0.9389(3) 0.0198(9) Uani 1 1 d .
H18 H 0.4466 0.5949 0.8974 0.024 Uiso 1 1 calc R
C19 C 0.3135(4) 0.5327(4) 1.0131(3) 0.0231(10) Uani 1 1 d .
H19 H 0.3769 0.4555 1.0215 0.028 Uiso 1 1 calc R
C20 C 0.1814(4) 0.5622(4) 1.0738(3) 0.0254(10) Uani 1 1 d .
H20 H 0.1538 0.5063 1.1252 0.031 Uiso 1 1 calc R
C21 C 0.0886(4) 0.6735(4) 1.0600(3) 0.0241(10) Uani 1 1 d .
H21 H -0.0028 0.6938 1.1017 0.029 Uiso 1 1 calc R
C22 C 0.1289(4) 0.7552(4) 0.9857(3) 0.0227(10) Uani 1 1 d .
H22 H 0.0648 0.8306 0.9753 0.027 Uiso 1 1 calc R
C23 C 0.3033(4) 0.9582(3) 0.8954(3) 0.0156(9) Uani 1 1 d .
C24 C 0.2339(4) 0.9814(4) 1.0048(3) 0.0253(10) Uani 1 1 d .
H24 H 0.1937 0.928 1.0477 0.03 Uiso 1 1 calc R
C25 C 0.2225(5) 1.0823(4) 1.0523(4) 0.0352(12) Uani 1 1 d .
H25 H 0.1763 1.0964 1.1277 0.042 Uiso 1 1 calc R
C26 C 0.2782(5) 1.1621(4) 0.9903(4) 0.0340(11) Uani 1 1 d .
H26 H 0.2694 1.2317 1.0226 0.041 Uiso 1 1 calc R
C27 C 0.3465(4) 1.1400(4) 0.8813(4) 0.0278(11) Uani 1 1 d .
H27 H 0.3843 1.195 0.8382 0.033 Uiso 1 1 calc R
C28 C 0.3605(4) 1.0373(4) 0.8341(3) 0.0223(10) Uani 1 1 d .
H28 H 0.4099 1.0215 0.7592 0.027 Uiso 1 1 calc R
C29 C 0.1903(4) 0.8999(3) 0.7713(3) 0.0152(9) Uani 1 1 d .
C30 C 0.1033(4) 1.0230(3) 0.7898(3) 0.0175(9) Uani 1 1 d .
H30 H 0.111 1.0734 0.8324 0.021 Uiso 1 1 calc R
C31 C 0.0064(4) 1.0720(4) 0.7470(3) 0.0206(9) Uani 1 1 d .
H31 H -0.053 1.1553 0.761 0.025 Uiso 1 1 calc R
C32 C -0.0043(4) 1.0000(4) 0.6836(3) 0.0228(10) Uani 1 1 d .
H32 H -0.0697 1.0344 0.6528 0.027 Uiso 1 1 calc R
C33 C 0.0804(4) 0.8772(4) 0.6650(3) 0.0221(9) Uani 1 1 d .
H33 H 0.0731 0.8281 0.6211 0.027 Uiso 1 1 calc R
C34 C 0.1754(4) 0.8264(3) 0.7103(3) 0.0185(9) Uani 1 1 d .
H34 H 0.2306 0.7417 0.7 0.022 Uiso 1 1 calc R

loop_
_atom_site_aniso_label
_atom_site_aniso_U_11
_atom_site_aniso_U_22
_atom_site_aniso_U_33
_atom_site_aniso_U_23
_atom_site_aniso_U_13
_atom_site_aniso_U_12
Pd1 0.01182(16) 0.01204(16) 0.01279(16) 0.00049(11) -0.00511(13) -0.00370(12)
Cl1 0.0238(5) 0.0241(6) 0.0202(5) 0.0008(4) -0.0136(5) -0.0088(4)
S1 0.0147(5) 0.0220(6) 0.0188(5) -0.0031(4) -0.0090(5) -0.0026(4)
P1 0.0129(5) 0.0161(6) 0.0144(5) -0.0009(4) -0.0044(4) -0.0039(4)
Si1 0.0151(6) 0.0151(6) 0.0221(6) 0.0045(4) -0.0053(5) -0.0045(5)
C1 0.023(2) 0.023(2) 0.026(2) 0.0049(18) -0.006(2) -0.0106(19)
P2 0.0132(5) 0.0122(5) 0.0130(5) 0.0008(4) -0.0045(4) -0.0046(4)
C2 0.029(3) 0.020(2) 0.039(3) 0.0020(19) -0.008(2) -0.015(2)
C3 0.022(2) 0.030(3) 0.033(3) 0.016(2) -0.009(2) -0.010(2)
C4 0.0095(19) 0.014(2) 0.015(2) -0.0023(15) -0.0036(17) -0.0014(15)
C5 0.022(2) 0.016(2) 0.016(2) -0.0030(16) -0.0054(19) -0.0083(17)
C6 0.025(2) 0.028(3) 0.020(2) -0.0034(18) -0.008(2) -0.0099(19)
C7 0.041(3) 0.031(3) 0.025(2) 0.0014(19) -0.015(2) -0.021(2)
C8 0.041(3) 0.027(3) 0.017(2) -0.0058(18) -0.001(2) -0.019(2)
C9 0.026(2) 0.020(2) 0.025(2) -0.0047(18) 0.001(2) -0.0118(19)
C10 0.023(2) 0.020(2) 0.021(2) -0.0010(17) -0.007(2) -0.0069(18)
C11 0.0083(19) 0.018(2) 0.014(2) -0.0014(15) -0.0026(17) -0.0047(16)
C12 0.020(2) 0.019(2) 0.021(2) 0.0009(17) -0.0067(19) -0.0063(17)
C13 0.023(2) 0.024(2) 0.021(2) 0.0035(18) -0.005(2) -0.0070(19)
C14 0.019(2) 0.016(2) 0.038(3) 0.0091(19) -0.009(2) -0.0094(18)
C15 0.025(2) 0.015(2) 0.042(3) -0.0022(19) -0.016(2) -0.0069(18)
C16 0.016(2) 0.024(2) 0.027(2) -0.0024(17) -0.0126(19) -0.0067(17)
C17 0.020(2) 0.016(2) 0.011(2) 0.0030(15) -0.0047(18) -0.0092(17)
C18 0.023(2) 0.020(2) 0.019(2) 0.0058(17) -0.0100(19) -0.0107(18)
C19 0.034(3) 0.017(2) 0.025(2) 0.0103(17) -0.018(2) -0.0131(19)
C20 0.036(3) 0.029(3) 0.018(2) 0.0085(18) -0.009(2) -0.024(2)
C21 0.019(2) 0.030(3) 0.019(2) -0.0005(18) 0.0037(19) -0.0152(19)
C22 0.023(2) 0.021(2) 0.023(2) 0.0011(17) -0.007(2) -0.0097(18)
C23 0.012(2) 0.020(2) 0.018(2) -0.0013(16) -0.0083(18) -0.0059(17)
C24 0.029(2) 0.019(2) 0.024(2) -0.0022(17) -0.004(2) -0.0111(19)
C25 0.050(3) 0.036(3) 0.020(2) -0.004(2) -0.009(2) -0.019(2)
C26 0.043(3) 0.025(3) 0.042(3) -0.010(2) -0.019(3) -0.015(2)
C27 0.028(3) 0.022(2) 0.038(3) 0.0019(19) -0.012(2) -0.016(2)
C28 0.023(2) 0.024(2) 0.019(2) 0.0011(17) -0.0049(19) -0.0118(19)
C29 0.013(2) 0.017(2) 0.012(2) 0.0041(15) -0.0003(17) -0.0077(16)
C30 0.015(2) 0.017(2) 0.016(2) 0.0009(16) -0.0032(18) -0.0048(17)
C31 0.014(2) 0.015(2) 0.025(2) 0.0005(17) -0.0020(19) -0.0042(17)
C32 0.012(2) 0.023(2) 0.024(2) 0.0068(18) -0.0052(19) -0.0022(17)
C33 0.022(2) 0.029(2) 0.021(2) 0.0001(17) -0.010(2) -0.0127(19)
C34 0.016(2) 0.014(2) 0.022(2) -0.0015(16) -0.0049(19) -0.0045(16)

loop_
_atom_type_symbol
_atom_type_description
_atom_type_scat_dispersion_real
_atom_type_scat_dispersion_imag
_atom_type_scat_source
C C 0.0033 0.0016 'International Tables Vol C Tables 4.2.6.8 and 6.1.1.4'
H H 0 0 'International Tables Vol C Tables 4.2.6.8 and 6.1.1.4'
Si Si 0.0817 0.0704 'International Tables Vol C Tables 4.2.6.8 and 6.1.1.4'
P P 0.1023 0.0942 'International Tables Vol C Tables 4.2.6.8 and 6.1.1.4'
S S 0.1246 0.1234 'International Tables Vol C Tables 4.2.6.8 and 6.1.1.4'
Cl Cl 0.1484 0.1585 'International Tables Vol C Tables 4.2.6.8 and 6.1.1.4'
Pd Pd -0.9988 1.0072 'International Tables Vol C Tables 4.2.6.8 and 6.1.1.4'

loop_
_geom_angle_atom_site_label_1
_geom_angle_atom_site_label_2
_geom_angle_atom_site_label_3
_geom_angle
C4 Pd1 P2 178.10(10)
C4 Pd1 S1 80.30(11)
P2 Pd1 S1 97.99(5)
C4 Pd1 Cl1 90.83(11)
P2 Pd1 Cl1 90.98(5)
S1 Pd1 Cl1 168.26(4)
C4 Pd1 P1 39.32(10)
P2 Pd1 P1 139.46(4)
S1 Pd1 P1 45.98(4)
Cl1 Pd1 P1 122.84(4)
P1 S1 Pd1 78.35(5)
C4 P1 C11 110.71(18)
C4 P1 C5 118.81(18)
C11 P1 C5 105.85(17)
C4 P1 S1 98.83(13)
C11 P1 S1 111.35(13)
C5 P1 S1 111.31(14)
C4 P1 Pd1 50.24(12)
C11 P1 Pd1 101.26(13)
C5 P1 Pd1 152.85(13)
S1 P1 Pd1 55.67(4)
C3 Si1 C2 108.1(2)
C3 Si1 C4 112.47(18)
C2 Si1 C4 109.26(18)
C3 Si1 C1 109.6(2)
C2 Si1 C1 109.35(19)
C4 Si1 C1 108.00(17)
C23 P2 C29 103.00(17)
C23 P2 C17 108.00(17)
C29 P2 C17 102.50(17)
C23 P2 Pd1 111.62(13)
C29 P2 Pd1 118.69(13)
C17 P2 Pd1 112.04(13)
P1 C4 Si1 119.8(2)
P1 C4 Pd1 90.43(16)
Si1 C4 Pd1 109.53(17)
C6 C5 C10 120.0(4)
C6 C5 P1 120.8(3)
C10 C5 P1 119.1(3)
C5 C6 C7 119.6(4)
C8 C7 C6 120.4(4)
C9 C8 C7 120.3(4)
C8 C9 C10 119.5(4)
C9 C10 C5 120.2(4)
C12 C11 C16 119.2(4)
C12 C11 P1 121.0(3)
C16 C11 P1 119.5(3)
C13 C12 C11 120.6(4)
C12 C13 C14 119.6(4)
C15 C14 C13 120.3(4)
C14 C15 C16 120.3(4)
C15 C16 C11 120.1(4)
C18 C17 C22 119.7(3)
C18 C17 P2 118.1(3)
C22 C17 P2 122.1(3)
C17 C18 C19 119.6(4)
C20 C19 C18 120.4(4)
C19 C20 C21 119.9(4)
C22 C21 C20 120.1(4)
C21 C22 C17 120.3(4)
C28 C23 C24 118.9(4)
C28 C23 P2 117.2(3)
C24 C23 P2 123.9(3)
C23 C24 C25 120.6(4)
C26 C25 C24 120.2(4)
C27 C26 C25 119.5(4)
C26 C27 C28 120.3(4)
C23 C28 C27 120.5(4)
C30 C29 C34 118.7(4)
C30 C29 P2 122.6(3)
C34 C29 P2 118.7(3)
C31 C30 C29 120.7(4)
C30 C31 C32 120.1(4)
C31 C32 C33 120.1(4)
C34 C33 C32 120.2(4)
C33 C34 C29 120.1(4)

loop_
_geom_bond_atom_site_label_1
_geom_bond_atom_site_label_2
_geom_bond_distance
Pd1 C4 2.123(3)
Pd1 P2 2.3259(13)
Pd1 S1 2.3284(13)
Pd1 Cl1 2.3291(12)
Pd1 P1 2.7613(14)
S1 P1 2.0273(16)
P1 C4 1.750(4)
P1 C11 1.814(4)
P1 C5 1.818(4)
Si1 C3 1.866(4)
Si1 C2 1.869(4)
Si1 C4 1.878(4)
Si1 C1 1.887(4)
P2 C23 1.820(4)
P2 C29 1.825(4)
P2 C17 1.829(4)
C5 C6 1.377(5)
C5 C10 1.397(5)
C6 C7 1.392(5)
C7 C8 1.386(6)
C8 C9 1.379(6)
C9 C10 1.391(5)
C11 C12 1.393(5)
C11 C16 1.398(5)
C12 C13 1.382(5)
C13 C14 1.395(6)
C14 C15 1.376(6)
C15 C16 1.384(5)
C17 C18 1.385(5)
C17 C22 1.386(5)
C18 C19 1.398(5)
C19 C20 1.374(6)
C20 C21 1.385(6)
C21 C22 1.384(5)
C23 C28 1.381(5)
C23 C24 1.384(5)
C24 C25 1.390(6)
C25 C26 1.381(6)
C26 C27 1.377(6)
C27 C28 1.394(6)
C29 C30 1.400(5)
C29 C34 1.403(5)
C30 C31 1.381(5)
C31 C32 1.382(5)
C32 C33 1.390(5)
C33 C34 1.387(5)
